data_1509577
loop_
_publ_author_name
'Hoffmann, R.D.'
'Tomkowicz, Z.'
'Pacyna, A.'
'Fickenscher, T.'
'Mishra, R.'
'Piotrowski, H.'
'Poettgen, R.'
'Kmiec, R.'
'Latka, K.'

_publ_section_title
;
 Structure and Properties of GdTMg (T = Pd, Ag, Pt)
;
_journal_name_full 'Journal of Solid State Chemistry'
_journal_page_first 331
_journal_page_last 342
_journal_paper_doi 10.1006/jssc.2002.9718
_journal_volume 168
_journal_year 2002
_chemical_formula_sum 'Ag1.062 Gd Mg0.939'
_chemical_name_systematic 'Gd Ag1.062 Mg0.939'
_space_group_IT_number 189
_symmetry_space_group_name_Hall 'P -6 -2'
_symmetry_space_group_name_H-M 'P -6 2 m'
_cell_angle_alpha 90
_cell_angle_beta 90
_cell_angle_gamma 120
_cell_formula_units_Z 3
_cell_length_a 7.68
_cell_length_b 7.68
_cell_length_c 4.1992
_cell_volume 214.496
_citation_journal_id_ASTM JSSCBI
_cod_data_source_file silver1-2_575.cif
_cod_data_source_block Ag1.062Gd1Mg0.939
_cod_original_cell_volume 214.4962
_cod_original_formula_sum 'Ag1.062 Gd1 Mg0.939'
_cod_database_code 1509577

loop_
_symmetry_equiv_pos_as_xyz
x,y,z
-x+y,-x,-z
-y,x-y,z
x,y,-z
-x+y,-x,z
-y,x-y,-z
y,x,z
x-y,-y,-z
-x,-x+y,z
y,x,-z
x-y,-y,z
-x,-x+y,-z

loop_
_atom_site_label
_atom_site_type_symbol
_atom_site_fract_x
_atom_site_fract_y
_atom_site_fract_z
_atom_site_occupancy
_atom_site_U_iso_or_equiv
Ag3 Ag 0.7554 0 0.5 0.062 0.0
Ag1 Ag 0.3333 0.6667 0.5 1 0.0
Gd1 Gd 0.41391 0 0 1 0.0
Mg1 Mg 0.7554 0 0.5 0.939 0.0
Ag2 Ag 0 0 0 1 0.0
